data_2209787
loop_
_publ_author_name
'J. Suresh'
'R. V. Krishnakumar'
'K. Rajagopal'
'S. Natarajan'

_publ_section_title
;
 Pyridinium (2<i>R</i>,3<i>R</i>)-tartrate
;
_journal_coeditor_code CI2080
_journal_issue 8
_journal_name_full 'Acta Crystallographica Section E'
_journal_page_first o3220
_journal_page_last o3222
_journal_paper_doi 10.1107/S1600536806024974
_journal_volume 62
_journal_year 2006
_chemical_formula_iupac 'C5 H6 N + , C4 H5 O6 -'
_chemical_formula_moiety 'C5 H6 N + , C4 H5 O6 -'
_chemical_formula_sum 'C9 H11 N O6'
_chemical_formula_weight 229.19
_chemical_name_systematic
;
Pyridinium tartrate
;
_space_group_IT_number 19
_symmetry_cell_setting orthorhombic
_symmetry_space_group_name_Hall 'P 2ac 2ab'
_symmetry_space_group_name_H-M 'P 21 21 21'
_atom_sites_solution_hydrogens geom
_atom_sites_solution_primary direct
_atom_sites_solution_secondary difmap
_audit_creation_method SHELXL97
_cell_angle_alpha 90.0
_cell_angle_beta 90.0
_cell_angle_gamma 90.0
_cell_formula_units_Z 4
_cell_length_a 5.0390(13)
_cell_length_b 13.220(2)
_cell_length_c 15.318(2)
_cell_measurement_reflns_used 25
_cell_measurement_temperature 300(2)
_cell_measurement_theta_max 20
_cell_measurement_theta_min 10
_cell_volume 1020.4(3)
_computing_cell_refinement 'CAD-4 EXPRESS'
_computing_data_collection 'CAD-4 EXPRESS (Enraf--Nonius, 1994)'
_computing_data_reduction 'XCAD4 (Harms & Wocadlo, 1996)'
_computing_molecular_graphics 'PLATON (Spek, 2003)'
_computing_publication_material SHELXL97
_computing_structure_refinement 'SHELXL97 (Sheldrick, 1997)'
_computing_structure_solution 'SHELXS97 (Sheldrick, 1990)'
_diffrn_ambient_temperature 300(2)
_diffrn_measured_fraction_theta_full 0.999
_diffrn_measured_fraction_theta_max 0.999
_diffrn_measurement_device_type 'Nonius MACH3 four-circle'
_diffrn_measurement_method \w/2\q
_diffrn_radiation_monochromator graphite
_diffrn_radiation_source 'fine-focus sealed tube'
_diffrn_radiation_type MoK\a
_diffrn_radiation_wavelength 0.71073
_diffrn_reflns_av_R_equivalents 0.0332
_diffrn_reflns_av_sigmaI/netI 0.0237
_diffrn_reflns_limit_h_max 5
_diffrn_reflns_limit_h_min 0
_diffrn_reflns_limit_k_max 15
_diffrn_reflns_limit_k_min 0
_diffrn_reflns_limit_l_max 18
_diffrn_reflns_limit_l_min -1
_diffrn_reflns_number 1149
_diffrn_reflns_theta_full 25.00
_diffrn_reflns_theta_max 25.0
_diffrn_reflns_theta_min 2.0
_diffrn_standards_decay_% 0
_diffrn_standards_interval_time 60
_diffrn_standards_number 2
_exptl_absorpt_coefficient_mu 0.127
_exptl_absorpt_correction_T_max 0.99
_exptl_absorpt_correction_T_min 0.97
_exptl_absorpt_correction_type psi-scan
_exptl_absorpt_process_details '(North <i>et al.</i>,  1968)'
_exptl_crystal_colour colourless
_exptl_crystal_density_diffrn 1.492
_exptl_crystal_density_meas 1.50
_exptl_crystal_density_method
;
flotation in a liquid mixture of xylene and bromoform
;
_exptl_crystal_description Prism
_exptl_crystal_F_000 480
_exptl_crystal_size_max 0.25
_exptl_crystal_size_mid 0.20
_exptl_crystal_size_min 0.12
_refine_diff_density_max 0.23
_refine_diff_density_min -0.27
_refine_ls_extinction_coef 0.105(15)
_refine_ls_extinction_expression Fc^*^=kFc[1+0.001xFc^2^\l^3^/sin(2\q)]^-1/4^
_refine_ls_extinction_method 'SHELXL97 (Sheldrick, 1997)'
_refine_ls_goodness_of_fit_ref 1.07
_refine_ls_hydrogen_treatment constr
_refine_ls_matrix_type full
_refine_ls_number_parameters 149
_refine_ls_number_reflns 1068
_refine_ls_number_restraints 0
_refine_ls_restrained_S_all 1.07
_refine_ls_R_factor_all 0.0614
_refine_ls_R_factor_gt 0.0453
_refine_ls_shift/su_max 0.000
_refine_ls_shift/su_mean 0.000
_refine_ls_structure_factor_coef Fsqd
_refine_ls_weighting_details 'calc w = 1/[\s^2^(Fo^2^)+(0.1053P)^2^+0.1376P] where P=(Fo^2^+2Fc^2^)/3'
_refine_ls_weighting_scheme calc
_refine_ls_wR_factor_gt 0.1317
_refine_ls_wR_factor_ref 0.1423
_reflns_number_gt 852
_reflns_number_total 1068
_reflns_threshold_expression I>2\s(I)
_cod_data_source_file ci2080.cif
_cod_data_source_block I
_cod_original_cell_volume 1020.5(3)
_cod_database_code 2209787
_cod_database_fobs_code 2209787

loop_
_symmetry_equiv_pos_as_xyz
'x, y, z'
'-x+1/2, -y, z+1/2'
'x+1/2, -y+1/2, -z'
'-x, y+1/2, -z+1/2'

loop_
_atom_site_type_symbol
_atom_site_label
_atom_site_fract_x
_atom_site_fract_y
_atom_site_fract_z
_atom_site_U_iso_or_equiv
_atom_site_adp_type
_atom_site_calc_flag
_atom_site_refinement_flags
_atom_site_occupancy
O O1 0.3443(7) 0.97041(19) 0.31840(14) 0.0441(8) Uani d . 1
H H1 0.2941 0.9630 0.2679 0.066 Uiso calc R 1
O O2 0.0468(7) 0.8499(2) 0.34603(18) 0.0531(8) Uani d . 1
O O3 0.2348(6) 0.81821(17) 0.50660(16) 0.0460(8) Uani d . 1
H H3 0.0924 0.8029 0.4843 0.069 Uiso calc R 1
O O4 0.0663(6) 1.0354(2) 0.49590(16) 0.0404(7) Uani d . 1
H H4 -0.0265 1.0101 0.5341 0.061 Uiso calc R 1
O O5 0.6665(7) 0.9719(3) 0.60706(19) 0.0603(9) Uani d . 1
O O6 0.2619(7) 1.0023(2) 0.65705(14) 0.0486(8) Uani d . 1
C C1 0.2315(8) 0.9027(2) 0.3680(2) 0.0342(9) Uani d . 1
C C2 0.3544(8) 0.8955(2) 0.45771(19) 0.0328(9) Uani d . 1
H H2 0.5436 0.8801 0.4513 0.039 Uiso calc R 1
C C3 0.3257(8) 0.9985(2) 0.5032(2) 0.0319(8) Uani d . 1
H H3A 0.4421 1.0461 0.4725 0.038 Uiso calc R 1
C C4 0.4271(8) 0.9903(3) 0.5975(2) 0.0338(9) Uani d . 1
C C9 0.2095(10) 0.6396(3) 0.1866(3) 0.0530(12) Uani d . 1
H H9 0.0744 0.5927 0.1778 0.064 Uiso calc R 1
N N1 0.3365(8) 0.6418(2) 0.2624(2) 0.0487(10) Uani d . 1
H H1A 0.2902 0.6005 0.3030 0.058 Uiso calc R 1
C C5 0.5352(10) 0.7067(3) 0.2769(2) 0.0468(11) Uani d . 1
H H5 0.6245 0.7060 0.3300 0.056 Uiso calc R 1
C C6 0.6058(10) 0.7733(3) 0.2141(3) 0.0497(12) Uani d . 1
H H6 0.7417 0.8195 0.2241 0.060 Uiso calc R 1
C C7 0.4756(10) 0.7723(3) 0.1357(3) 0.0532(13) Uani d . 1
H H7 0.5233 0.8173 0.0918 0.064 Uiso calc R 1
C C8 0.2740(11) 0.7043(3) 0.1226(3) 0.0565(12) Uani d . 1
H H8 0.1830 0.7030 0.0698 0.068 Uiso calc R 1

loop_
_atom_site_aniso_label
_atom_site_aniso_U_11
_atom_site_aniso_U_22
_atom_site_aniso_U_33
_atom_site_aniso_U_12
_atom_site_aniso_U_13
_atom_site_aniso_U_23
O1 0.078(2) 0.0353(13) 0.0188(12) -0.0077(15) -0.0029(13) 0.0041(9)
O2 0.080(2) 0.0468(15) 0.0328(14) -0.0176(18) -0.0082(15) 0.0017(12)
O3 0.082(2) 0.0242(12) 0.0315(13) -0.0080(14) -0.0073(14) 0.0095(10)
O4 0.0618(16) 0.0344(13) 0.0251(12) 0.0107(13) -0.0017(12) 0.0018(10)
O5 0.0557(19) 0.088(2) 0.0369(15) -0.0011(18) -0.0102(14) 0.0161(15)
O6 0.0728(18) 0.0562(16) 0.0168(12) 0.0012(17) 0.0025(13) -0.0049(12)
C1 0.063(2) 0.0177(14) 0.0221(16) 0.0031(19) 0.0035(17) -0.0031(13)
C2 0.056(2) 0.0201(14) 0.0218(16) 0.0054(17) 0.0021(17) 0.0016(12)
C3 0.057(2) 0.0199(15) 0.0192(15) -0.0005(17) 0.0000(16) 0.0041(13)
C4 0.059(3) 0.0244(16) 0.0182(16) -0.0062(18) -0.0038(16) 0.0016(12)
C9 0.066(3) 0.037(2) 0.056(3) -0.002(2) -0.004(2) -0.0145(18)
N1 0.079(2) 0.0275(15) 0.0399(18) 0.0062(19) 0.0188(18) -0.0009(13)
C5 0.076(3) 0.0348(19) 0.0296(17) 0.016(2) -0.003(2) -0.0120(17)
C6 0.067(3) 0.0266(17) 0.056(3) -0.001(2) -0.001(2) -0.0115(17)
C7 0.094(4) 0.0273(18) 0.038(2) 0.006(2) 0.011(2) 0.0050(16)
C8 0.084(3) 0.045(2) 0.040(2) 0.011(3) -0.015(2) -0.0093(19)

loop_
_atom_type_symbol
_atom_type_description
_atom_type_scat_dispersion_real
_atom_type_scat_dispersion_imag
_atom_type_scat_source
C C 0.0033 0.0000 'International Tables Vol C Tables 4.2.6.8 and 6.1.1.4'
H H 0.0000 0.0000 'International Tables Vol C Tables 4.2.6.8 and 6.1.1.4'
N N 0.0061 0.0000 'International Tables Vol C Tables 4.2.6.8 and 6.1.1.4'
O O 0.0106 0.0000 'International Tables Vol C Tables 4.2.6.8 and 6.1.1.4'

loop_
_geom_angle_atom_site_label_1
_geom_angle_atom_site_label_2
_geom_angle_atom_site_label_3
_geom_angle
C1 O1 H1 109.5
C2 O3 H3 109.5
C3 O4 H4 109.5
O2 C1 O1 124.6(3)
O2 C1 C2 122.1(3)
O1 C1 C2 113.3(3)
O3 C2 C1 110.9(3)
O3 C2 C3 111.3(3)
C1 C2 C3 108.5(2)
O3 C2 H2 108.7
C1 C2 H2 108.7
C3 C2 H2 108.7
O4 C3 C2 111.2(3)
O4 C3 C4 114.2(3)
C2 C3 C4 109.4(3)
O4 C3 H3A 107.2
C2 C3 H3A 107.2
C4 C3 H3A 107.2
O5 C4 O6 126.1(3)
O5 C4 C3 116.6(3)
O6 C4 C3 117.2(3)
N1 C9 C8 120.6(4)
N1 C9 H9 119.7
C8 C9 H9 119.7
C9 N1 C5 121.4(4)
C9 N1 H1A 119.3
C5 N1 H1A 119.3
N1 C5 C6 119.8(4)
N1 C5 H5 120.1
C6 C5 H5 120.1
C5 C6 C7 119.4(4)
C5 C6 H6 120.3
C7 C6 H6 120.3
C6 C7 C8 119.4(4)
C6 C7 H7 120.3
C8 C7 H7 120.3
C9 C8 C7 119.4(4)
C9 C8 H8 120.3
C7 C8 H8 120.3

loop_
_geom_bond_atom_site_label_1
_geom_bond_atom_site_label_2
_geom_bond_distance
O1 C1 1.305(4)
O1 H1 0.82
O2 C1 1.212(5)
O3 C2 1.402(4)
O3 H3 0.82
O4 C3 1.400(5)
O4 H4 0.82
O5 C4 1.239(5)
O6 C4 1.245(5)
C1 C2 1.510(5)
C2 C3 1.536(4)
C2 H2 0.98
C3 C4 1.537(4)
C3 H3A 0.98
C9 N1 1.325(6)
C9 C8 1.341(7)
C9 H9 0.93
N1 C5 1.337(6)
N1 H1A 0.86
C5 C6 1.352(6)
C5 H5 0.93
C6 C7 1.368(6)
C6 H6 0.93
C7 C8 1.371(6)
C7 H7 0.93
C8 H8 0.93

loop_
_geom_hbond_atom_site_label_D
_geom_hbond_atom_site_label_H
_geom_hbond_atom_site_label_A
_geom_hbond_site_symmetry_A
_geom_hbond_distance_DH
_geom_hbond_distance_HA
_geom_hbond_distance_DA
_geom_hbond_angle_DHA
O1 H1 O6 2_574 0.82 1.78 2.554(3) 157
O3 H3 O3 3_466 0.82 2.41 3.105(3) 142
O4 H4 O5 1_455 0.82 1.97 2.768(4) 163
N1 H1A O5 3_466 0.86 1.79 2.644(4) 172
C5 H5 O3 3_566 0.93 2.58 3.481(5) 162
C6 H6 O2 1_655 0.93 2.45 3.169(5) 134
C7 H7 O4 2_574 0.93 2.48 3.331(5) 152

loop_
_geom_torsion_atom_site_label_1
_geom_torsion_atom_site_label_2
_geom_torsion_atom_site_label_3
_geom_torsion_atom_site_label_4
_geom_torsion
O2 C1 C2 O3 3.0(5)
O1 C1 C2 O3 -177.0(3)
O2 C1 C2 C3 -119.5(4)
O1 C1 C2 C3 60.5(4)
O3 C2 C3 O4 -74.3(3)
C1 C2 C3 O4 48.0(4)
O3 C2 C3 C4 52.8(4)
C1 C2 C3 C4 175.0(3)
O4 C3 C4 O5 -170.0(3)
C2 C3 C4 O5 64.6(5)
O4 C3 C4 O6 10.2(4)
C2 C3 C4 O6 -115.1(4)
C8 C9 N1 C5 -1.3(6)
C9 N1 C5 C6 1.5(6)
N1 C5 C6 C7 -1.1(6)
C5 C6 C7 C8 0.6(6)
N1 C9 C8 C7 0.8(7)
C6 C7 C8 C9 -0.4(7)

loop_
_cod_related_entry_id
_cod_related_entry_database
_cod_related_entry_code
1 ChemSpider 21179029
